data_2215056
loop_
_publ_author_name
'Arnon Chukaew'
'Hoong-Kun Fun'
'Suchada Chantrapromma'
'Chanita Ponglimanont'

_publ_section_title
;
 <i>N</i>-Methylataphyllinine
;
_journal_coeditor_code CI2432
_journal_issue 9
_journal_name_full 'Acta Crystallographica Section E'
_journal_page_first o3723
_journal_page_last o3724
_journal_paper_doi 10.1107/S1600536807038238
_journal_volume 63
_journal_year 2007
_chemical_formula_iupac 'C24 H25 N O4'
_chemical_formula_moiety 'C24 H25 N O4'
_chemical_formula_sum 'C24 H25 N O4'
_chemical_formula_weight 391.45
_chemical_melting_point 468.5(5)
_chemical_name_common
;
<i>N</i>-methylataphyllinine
;
_chemical_name_systematic
;
6,11-dihydroxy-3,3,12-trimethyl-5-(3-methylbut-2-enyl)-3,12-dihydro-
7<i>H</i>-pyrano[2,3-c]acridin-7-one
;
_space_group_IT_number 2
_symmetry_cell_setting triclinic
_symmetry_space_group_name_Hall '-P 1'
_symmetry_space_group_name_H-M 'P -1'
_atom_sites_solution_hydrogens geom
_atom_sites_solution_primary direct
_atom_sites_solution_secondary difmap
_audit_creation_method SHELXL-97
_cell_angle_alpha 90.7960(10)
_cell_angle_beta 108.2740(10)
_cell_angle_gamma 100.4320(10)
_cell_formula_units_Z 2
_cell_length_a 9.13870(10)
_cell_length_b 9.71880(10)
_cell_length_c 11.7006(2)
_cell_measurement_reflns_used 5637
_cell_measurement_temperature 100.00(10)
_cell_measurement_theta_max 30.00
_cell_measurement_theta_min 2.14
_cell_volume 967.71(2)
_computing_cell_refinement APEX2
_computing_data_collection 'APEX2 (Bruker, 2005)'
_computing_data_reduction 'SAINT (Bruker, 2005)'
_computing_molecular_graphics SHELXTL
_computing_publication_material
;
SHELXTL and PLATON (Spek, 2003)
;
_computing_structure_refinement SHELXTL
_computing_structure_solution 'SHELXTL (Sheldrick, 1998)'
_diffrn_ambient_temperature 100.00(10)
_diffrn_detector_area_resol_mean 8.33
_diffrn_measured_fraction_theta_full 0.998
_diffrn_measured_fraction_theta_max 0.998
_diffrn_measurement_device_type
;
Bruker SMART APEXII CCD area-detector
;
_diffrn_measurement_method \w
_diffrn_radiation_monochromator graphite
_diffrn_radiation_source 'fine-focus sealed tube'
_diffrn_radiation_type MoK\a
_diffrn_radiation_wavelength 0.71073
_diffrn_reflns_av_R_equivalents 0.0390
_diffrn_reflns_av_sigmaI/netI 0.0317
_diffrn_reflns_limit_h_max 12
_diffrn_reflns_limit_h_min -12
_diffrn_reflns_limit_k_max 13
_diffrn_reflns_limit_k_min -13
_diffrn_reflns_limit_l_max 16
_diffrn_reflns_limit_l_min -16
_diffrn_reflns_number 27568
_diffrn_reflns_theta_full 30.00
_diffrn_reflns_theta_max 30.00
_diffrn_reflns_theta_min 2.14
_diffrn_standards_number 0
_exptl_absorpt_coefficient_mu 0.091
_exptl_absorpt_correction_T_max 0.9886
_exptl_absorpt_correction_T_min 0.9816
_exptl_absorpt_correction_type multi-scan
_exptl_absorpt_process_details '(SADABS; Bruker, 2005)'
_exptl_crystal_colour Brown
_exptl_crystal_density_diffrn 1.343
_exptl_crystal_density_method 'not measured'
_exptl_crystal_description Block
_exptl_crystal_F_000 416
_exptl_crystal_size_max 0.20
_exptl_crystal_size_mid 0.17
_exptl_crystal_size_min 0.13
_refine_diff_density_max 0.471
_refine_diff_density_min -0.293
_refine_ls_extinction_method none
_refine_ls_goodness_of_fit_ref 1.056
_refine_ls_hydrogen_treatment mixed
_refine_ls_matrix_type full
_refine_ls_number_parameters 275
_refine_ls_number_reflns 5637
_refine_ls_number_restraints 0
_refine_ls_restrained_S_all 1.056
_refine_ls_R_factor_all 0.0615
_refine_ls_R_factor_gt 0.0448
_refine_ls_shift/su_max 0.001
_refine_ls_shift/su_mean 0.000
_refine_ls_structure_factor_coef Fsqd
_refine_ls_weighting_details 'calc w=1/[\s^2^(Fo^2^)+(0.063P)^2^+0.2437P] where P=(Fo^2^+2Fc^2^)/3'
_refine_ls_weighting_scheme calc
_refine_ls_wR_factor_gt 0.1154
_refine_ls_wR_factor_ref 0.1288
_reflns_number_gt 4346
_reflns_number_total 5637
_reflns_threshold_expression I>2\s(I)
_cod_data_source_file ci2432.cif
_cod_data_source_block I
_cod_depositor_comments
;
The following automatic conversions were performed:
'_symmetry_cell_setting' value 'Triclinic' changed to 'triclinic'
according to '/home/saulius/struct/CIF-dictionaries/cif_core.dic'
dictionary named 'cif_core.dic' version 2.4.1 from 2010-06-29.

Automatic conversion script
Id: cif_fix_enum 1527 2010-12-29 10:47:43Z saulius 

The following automatic conversions were performed:

'_chemical_melting_point' value '468-469' was changed to '468.5(5)' -
the average value was taken and precision was estimated.

Automatic conversion script
Id: cif_fix_values 1646 2011-03-28 12:23:43Z adriana 

The following automatic conversions were performed:

'_chemical_melting_point' value '468-469' was changed to '468.5(5)' -
the average value was taken and precision was
estimated.

'_symmetry_cell_setting' value 'Triclinic' changed to
'triclinic' according to
/home/saulius/struct/CIF-dictionaries/cif_core.dic dictionary named
'cif_core.dic' version 2.4.1 from 2010-06-29.

Automatic conversion script
Id: cif_fix_values 1715 2011-07-08 13:25:40Z adriana 
;
_cod_database_code 2215056
_cod_database_fobs_code 2215056

loop_
_symmetry_equiv_pos_as_xyz
'x, y, z'
'-x, -y, -z'

loop_
_atom_site_type_symbol
_atom_site_label
_atom_site_fract_x
_atom_site_fract_y
_atom_site_fract_z
_atom_site_U_iso_or_equiv
_atom_site_adp_type
_atom_site_calc_flag
_atom_site_refinement_flags
_atom_site_occupancy
O O1 0.61622(11) 0.27676(9) 0.32200(8) 0.01883(19) Uani d . 1
H H1O1 0.613(3) 0.222(2) 0.250(2) 0.067(7) Uiso d . 1
O O2 0.61815(11) 0.09885(9) 0.16858(8) 0.02066(19) Uani d . 1
O O3 0.75404(12) -0.44307(10) 0.37072(8) 0.0228(2) Uani d . 1
H H1O3 0.712(2) -0.532(2) 0.3441(18) 0.049(6) Uiso d . 1
O O4 0.70875(10) 0.15820(9) 0.72458(7) 0.01672(18) Uani d . 1
N N1 0.76273(12) -0.16662(10) 0.43264(8) 0.0149(2) Uani d . 1
C C1 0.66453(13) 0.22153(12) 0.52648(10) 0.0157(2) Uani d . 1
C C2 0.65150(13) 0.18472(12) 0.40837(10) 0.0152(2) Uani d . 1
C C3 0.67677(13) 0.05172(12) 0.37412(10) 0.0147(2) Uani d . 1
C C4 0.65261(14) 0.01412(12) 0.24907(10) 0.0157(2) Uani d . 1
C C5 0.66192(13) -0.12935(12) 0.21856(10) 0.0160(2) Uani d . 1
C C6 0.61480(14) -0.17997(13) 0.09659(11) 0.0181(2) Uani d . 1
H H6A 0.5803 -0.1215 0.0357 0.022 Uiso calc R 1
C C7 0.61999(14) -0.31638(13) 0.06789(11) 0.0198(2) Uani d . 1
H H7A 0.5902 -0.3499 -0.0126 0.024 Uiso calc R 1
C C8 0.66982(14) -0.40457(13) 0.15928(11) 0.0190(2) Uani d . 1
H H8A 0.6731 -0.4965 0.1389 0.023 Uiso calc R 1
C C9 0.71431(14) -0.35751(12) 0.27954(11) 0.0174(2) Uani d . 1
C C10 0.71450(13) -0.21600(12) 0.31109(10) 0.0151(2) Uani d . 1
C C11 0.72382(13) -0.04215(12) 0.46307(10) 0.0147(2) Uani d . 1
C C12 0.73386(13) -0.00910(12) 0.58322(10) 0.0152(2) Uani d . 1
C C13 0.70556(13) 0.12269(12) 0.61097(10) 0.0153(2) Uani d . 1
C C14 0.80949(14) 0.09311(13) 0.82384(10) 0.0172(2) Uani d . 1
C C15 0.77746(15) -0.06229(13) 0.79078(11) 0.0190(2) Uani d . 1
H H15A 0.7793 -0.1255 0.8499 0.023 Uiso calc R 1
C C16 0.74650(14) -0.10879(12) 0.67641(11) 0.0179(2) Uani d . 1
H H16A 0.7330 -0.2041 0.6560 0.021 Uiso calc R 1
C C17 0.76250(15) 0.12599(14) 0.93288(11) 0.0210(3) Uani d . 1
H H17A 0.6562 0.0791 0.9205 0.032 Uiso calc R 1
H H17B 0.7703 0.2254 0.9439 0.032 Uiso calc R 1
H H17C 0.8312 0.0943 1.0033 0.032 Uiso calc R 1
C C18 0.97943(15) 0.16100(15) 0.84190(12) 0.0242(3) Uani d . 1
H H18A 1.0047 0.1423 0.7702 0.036 Uiso calc R 1
H H18B 1.0473 0.1230 0.9089 0.036 Uiso calc R 1
H H18C 0.9936 0.2605 0.8580 0.036 Uiso calc R 1
C C19 0.90568(14) -0.20744(13) 0.51514(11) 0.0196(2) Uani d . 1
H H19A 0.9626 -0.1316 0.5749 0.029 Uiso calc R 1
H H19B 0.9711 -0.2282 0.4697 0.029 Uiso calc R 1
H H19C 0.8758 -0.2890 0.5542 0.029 Uiso calc R 1
C C20 0.64205(14) 0.36238(12) 0.56688(11) 0.0172(2) Uani d . 1
H H20A 0.5895 0.4083 0.4970 0.021 Uiso calc R 1
H H20B 0.5762 0.3489 0.6182 0.021 Uiso calc R 1
C C21 0.79840(14) 0.45383(12) 0.63520(11) 0.0183(2) Uani d . 1
H H21A 0.8747 0.4641 0.5972 0.022 Uiso calc R 1
C C22 0.83977(16) 0.52167(13) 0.74370(11) 0.0216(3) Uani d . 1
C C23 0.73177(19) 0.51901(16) 0.81818(13) 0.0311(3) Uani d . 1
H H23A 0.6530 0.4346 0.7960 0.047 Uiso calc R 1
H H23B 0.6821 0.5990 0.8039 0.047 Uiso calc R 1
H H23C 0.7913 0.5217 0.9022 0.047 Uiso calc R 1
C C24 1.00179(17) 0.60931(15) 0.79955(13) 0.0293(3) Uani d . 1
H H24A 1.0620 0.6050 0.7460 0.044 Uiso calc R 1
H H24B 1.0528 0.5740 0.8749 0.044 Uiso calc R 1
H H24C 0.9939 0.7049 0.8134 0.044 Uiso calc R 1

loop_
_atom_site_aniso_label
_atom_site_aniso_U_11
_atom_site_aniso_U_22
_atom_site_aniso_U_33
_atom_site_aniso_U_12
_atom_site_aniso_U_13
_atom_site_aniso_U_23
O1 0.0264(4) 0.0139(4) 0.0152(4) 0.0049(3) 0.0045(3) 0.0019(3)
O2 0.0294(5) 0.0177(4) 0.0144(4) 0.0057(3) 0.0057(3) 0.0023(3)
O3 0.0355(5) 0.0129(4) 0.0186(4) 0.0038(4) 0.0072(4) 0.0010(3)
O4 0.0209(4) 0.0173(4) 0.0127(4) 0.0052(3) 0.0056(3) 0.0006(3)
N1 0.0195(5) 0.0127(4) 0.0120(4) 0.0042(4) 0.0038(4) 0.0003(3)
C1 0.0168(5) 0.0129(5) 0.0167(5) 0.0022(4) 0.0050(4) -0.0002(4)
C2 0.0164(5) 0.0127(5) 0.0153(5) 0.0018(4) 0.0040(4) 0.0023(4)
C3 0.0167(5) 0.0133(5) 0.0136(5) 0.0017(4) 0.0048(4) 0.0001(4)
C4 0.0169(5) 0.0152(5) 0.0142(5) 0.0024(4) 0.0041(4) 0.0011(4)
C5 0.0173(5) 0.0157(5) 0.0151(5) 0.0020(4) 0.0059(4) -0.0002(4)
C6 0.0194(5) 0.0201(6) 0.0147(5) 0.0039(4) 0.0054(4) 0.0008(4)
C7 0.0209(6) 0.0226(6) 0.0153(5) 0.0024(5) 0.0064(4) -0.0040(4)
C8 0.0215(6) 0.0157(5) 0.0202(6) 0.0022(4) 0.0082(5) -0.0032(4)
C9 0.0197(5) 0.0152(5) 0.0180(6) 0.0030(4) 0.0071(4) 0.0010(4)
C10 0.0160(5) 0.0154(5) 0.0139(5) 0.0013(4) 0.0059(4) -0.0005(4)
C11 0.0150(5) 0.0123(5) 0.0157(5) 0.0005(4) 0.0047(4) -0.0004(4)
C12 0.0176(5) 0.0139(5) 0.0134(5) 0.0025(4) 0.0045(4) 0.0011(4)
C13 0.0166(5) 0.0150(5) 0.0138(5) 0.0011(4) 0.0055(4) -0.0004(4)
C14 0.0191(5) 0.0186(6) 0.0133(5) 0.0038(4) 0.0044(4) 0.0015(4)
C15 0.0245(6) 0.0176(6) 0.0165(5) 0.0059(5) 0.0076(5) 0.0040(4)
C16 0.0233(6) 0.0135(5) 0.0175(6) 0.0040(4) 0.0074(5) 0.0020(4)
C17 0.0254(6) 0.0224(6) 0.0155(5) 0.0045(5) 0.0070(5) -0.0004(4)
C18 0.0199(6) 0.0275(7) 0.0235(6) 0.0025(5) 0.0058(5) 0.0031(5)
C19 0.0204(6) 0.0190(6) 0.0177(6) 0.0056(4) 0.0030(4) 0.0001(4)
C20 0.0212(6) 0.0154(5) 0.0160(5) 0.0058(4) 0.0061(4) 0.0010(4)
C21 0.0220(6) 0.0139(5) 0.0202(6) 0.0047(4) 0.0078(5) 0.0012(4)
C22 0.0278(6) 0.0165(6) 0.0198(6) 0.0071(5) 0.0050(5) 0.0009(4)
C23 0.0442(8) 0.0300(7) 0.0224(7) 0.0092(6) 0.0145(6) -0.0027(5)
C24 0.0314(7) 0.0223(7) 0.0268(7) 0.0057(5) -0.0011(6) -0.0044(5)

loop_
_atom_type_symbol
_atom_type_description
_atom_type_scat_dispersion_real
_atom_type_scat_dispersion_imag
_atom_type_scat_source
C C 0.0033 0.0016 'International Tables Vol C Tables 4.2.6.8 and 6.1.1.4'
H H 0.0000 0.0000 'International Tables Vol C Tables 4.2.6.8 and 6.1.1.4'
N N 0.0061 0.0033 'International Tables Vol C Tables 4.2.6.8 and 6.1.1.4'
O O 0.0106 0.0060 'International Tables Vol C Tables 4.2.6.8 and 6.1.1.4'

loop_
_geom_angle_atom_site_label_1
_geom_angle_atom_site_label_2
_geom_angle_atom_site_label_3
_geom_angle
C2 O1 H1O1 101.5(13)
C9 O3 H1O3 110.2(13)
C13 O4 C14 117.12(9)
C11 N1 C10 119.09(10)
C11 N1 C19 117.83(9)
C10 N1 C19 117.58(9)
C2 C1 C13 116.87(10)
C2 C1 C20 123.15(11)
C13 C1 C20 119.95(10)
O1 C2 C1 120.20(10)
O1 C2 C3 118.25(10)
C1 C2 C3 121.54(11)
C11 C3 C2 119.55(10)
C11 C3 C4 120.67(10)
C2 C3 C4 119.77(11)
O2 C4 C3 121.89(10)
O2 C4 C5 121.25(10)
C3 C4 C5 116.79(10)
C10 C5 C6 120.80(11)
C10 C5 C4 119.49(10)
C6 C5 C4 119.70(11)
C7 C6 C5 119.68(12)
C7 C6 H6A 120.2
C5 C6 H6A 120.2
C6 C7 C8 120.11(11)
C6 C7 H7A 119.9
C8 C7 H7A 119.9
C9 C8 C7 121.10(11)
C9 C8 H8A 119.5
C7 C8 H8A 119.5
O3 C9 C8 122.58(11)
O3 C9 C10 117.72(10)
C8 C9 C10 119.67(11)
C5 C10 N1 121.34(10)
C5 C10 C9 118.58(10)
N1 C10 C9 120.06(11)
N1 C11 C12 119.91(10)
N1 C11 C3 120.07(10)
C12 C11 C3 120.02(10)
C13 C12 C11 117.58(11)
C13 C12 C16 116.87(10)
C11 C12 C16 124.79(10)
O4 C13 C1 115.59(10)
O4 C13 C12 120.03(10)
C1 C13 C12 124.29(10)
O4 C14 C15 108.29(9)
O4 C14 C17 105.00(9)
C15 C14 C17 112.06(10)
O4 C14 C18 108.01(10)
C15 C14 C18 111.99(10)
C17 C14 C18 111.13(10)
C16 C15 C14 119.69(11)
C16 C15 H15A 120.2
C14 C15 H15A 120.2
C15 C16 C12 119.58(11)
C15 C16 H16A 120.2
C12 C16 H16A 120.2
C14 C17 H17A 109.5
C14 C17 H17B 109.5
H17A C17 H17B 109.5
C14 C17 H17C 109.5
H17A C17 H17C 109.5
H17B C17 H17C 109.5
C14 C18 H18A 109.5
C14 C18 H18B 109.5
H18A C18 H18B 109.5
C14 C18 H18C 109.5
H18A C18 H18C 109.5
H18B C18 H18C 109.5
N1 C19 H19A 109.5
N1 C19 H19B 109.5
H19A C19 H19B 109.5
N1 C19 H19C 109.5
H19A C19 H19C 109.5
H19B C19 H19C 109.5
C21 C20 C1 110.51(10)
C21 C20 H20A 109.5
C1 C20 H20A 109.5
C21 C20 H20B 109.5
C1 C20 H20B 109.5
H20A C20 H20B 108.1
C22 C21 C20 127.50(12)
C22 C21 H21A 116.3
C20 C21 H21A 116.3
C21 C22 C23 123.88(12)
C21 C22 C24 120.84(12)
C23 C22 C24 115.27(11)
C22 C23 H23A 109.5
C22 C23 H23B 109.5
H23A C23 H23B 109.5
C22 C23 H23C 109.5
H23A C23 H23C 109.5
H23B C23 H23C 109.5
C22 C24 H24A 109.5
C22 C24 H24B 109.5
H24A C24 H24B 109.5
C22 C24 H24C 109.5
H24A C24 H24C 109.5
H24B C24 H24C 109.5

loop_
_geom_bond_atom_site_label_1
_geom_bond_atom_site_label_2
_geom_bond_distance
O1 C2 1.3604(14)
O1 H1O1 0.98(2)
O2 C4 1.2624(14)
O3 C9 1.3610(15)
O3 H1O3 0.88(2)
O4 C13 1.3588(13)
O4 C14 1.4688(14)
N1 C11 1.3927(14)
N1 C10 1.3995(14)
N1 C19 1.4844(15)
C1 C2 1.3855(16)
C1 C13 1.4019(16)
C1 C20 1.5113(16)
C2 C3 1.4271(16)
C3 C11 1.4099(16)
C3 C4 1.4410(15)
C4 C5 1.4585(16)
C5 C10 1.3993(17)
C5 C6 1.4079(16)
C6 C7 1.3758(17)
C6 H6A 0.93
C7 C8 1.3953(18)
C7 H7A 0.93
C8 C9 1.3823(16)
C8 H8A 0.93
C9 C10 1.4186(16)
C11 C12 1.4085(15)
C12 C13 1.4049(16)
C12 C16 1.4601(16)
C14 C15 1.5064(17)
C14 C17 1.5153(16)
C14 C18 1.5203(17)
C15 C16 1.3321(16)
C15 H15A 0.93
C16 H16A 0.93
C17 H17A 0.96
C17 H17B 0.96
C17 H17C 0.96
C18 H18A 0.96
C18 H18B 0.96
C18 H18C 0.96
C19 H19A 0.96
C19 H19B 0.96
C19 H19C 0.96
C20 C21 1.5082(17)
C20 H20A 0.97
C20 H20B 0.97
C21 C22 1.3323(17)
C21 H21A 0.93
C22 C23 1.5050(19)
C22 C24 1.5053(19)
C23 H23A 0.96
C23 H23B 0.96
C23 H23C 0.96
C24 H24A 0.96
C24 H24B 0.96
C24 H24C 0.96

loop_
_geom_hbond_atom_site_label_D
_geom_hbond_atom_site_label_H
_geom_hbond_atom_site_label_A
_geom_hbond_site_symmetry_A
_geom_hbond_distance_DH
_geom_hbond_distance_HA
_geom_hbond_distance_DA
_geom_hbond_angle_DHA
_geom_hbond_publ_flag
O1 H1O1 O2 1_555 0.98(2) 1.54(2) 2.4813(13) 160(2) y
O3 H1O3 O1 1_545 0.89(2) 1.88(2) 2.7550(13) 167(2) y
C6 H6A O2 2_655 0.93 2.55 3.3636(15) 147 y
C20 H20A O1 1_555 0.97 2.50 2.8976(15) 105 y
C18 H18A Cg1 2_756 0.96 2.92 3.3513(16) 109 y

loop_
_geom_torsion_atom_site_label_1
_geom_torsion_atom_site_label_2
_geom_torsion_atom_site_label_3
_geom_torsion_atom_site_label_4
_geom_torsion
C13 C1 C2 O1 -178.24(10)
C20 C1 C2 O1 -0.31(17)
C13 C1 C2 C3 0.75(17)
C20 C1 C2 C3 178.68(10)
O1 C2 C3 C11 175.77(10)
C1 C2 C3 C11 -3.23(17)
O1 C2 C3 C4 -4.81(16)
C1 C2 C3 C4 176.18(10)
C11 C3 C4 O2 -176.40(11)
C2 C3 C4 O2 4.19(17)
C11 C3 C4 C5 6.65(16)
C2 C3 C4 C5 -172.77(10)
O2 C4 C5 C10 174.13(11)
C3 C4 C5 C10 -8.89(16)
O2 C4 C5 C6 -7.23(17)
C3 C4 C5 C6 169.75(10)
C10 C5 C6 C7 0.20(18)
C4 C5 C6 C7 -178.42(11)
C5 C6 C7 C8 0.82(18)
C6 C7 C8 C9 0.16(18)
C7 C8 C9 O3 175.78(11)
C7 C8 C9 C10 -2.12(18)
C6 C5 C10 N1 179.53(10)
C4 C5 C10 N1 -1.85(17)
C6 C5 C10 C9 -2.12(17)
C4 C5 C10 C9 176.51(10)
C11 N1 C10 C5 15.26(16)
C19 N1 C10 C5 -138.02(11)
C11 N1 C10 C9 -163.07(10)
C19 N1 C10 C9 43.65(15)
O3 C9 C10 C5 -174.94(10)
C8 C9 C10 C5 3.06(17)
O3 C9 C10 N1 3.43(16)
C8 C9 C10 N1 -178.57(11)
C10 N1 C11 C12 163.49(10)
C19 N1 C11 C12 -43.29(15)
C10 N1 C11 C3 -17.49(16)
C19 N1 C11 C3 135.73(11)
C2 C3 C11 N1 -174.13(10)
C4 C3 C11 N1 6.46(16)
C2 C3 C11 C12 4.89(16)
C4 C3 C11 C12 -174.52(10)
N1 C11 C12 C13 174.99(10)
C3 C11 C12 C13 -4.03(16)
N1 C11 C12 C16 -15.31(17)
C3 C11 C12 C16 165.67(11)
C14 O4 C13 C1 -155.25(10)
C14 O4 C13 C12 28.13(15)
C2 C1 C13 O4 -176.40(10)
C20 C1 C13 O4 5.61(15)
C2 C1 C13 C12 0.07(17)
C20 C1 C13 C12 -177.93(11)
C11 C12 C13 O4 177.89(10)
C16 C12 C13 O4 7.37(16)
C11 C12 C13 C1 1.57(17)
C16 C12 C13 C1 -168.95(11)
C13 O4 C14 C15 -48.10(13)
C13 O4 C14 C17 -167.97(9)
C13 O4 C14 C18 73.37(12)
O4 C14 C15 C16 36.03(15)
C17 C14 C15 C16 151.37(12)
C18 C14 C15 C16 -82.95(14)
C14 C15 C16 C12 -3.98(18)
C13 C12 C16 C15 -19.66(17)
C11 C12 C16 C15 170.58(12)
C2 C1 C20 C21 -104.52(13)
C13 C1 C20 C21 73.35(14)
C1 C20 C21 C22 -128.12(13)
C20 C21 C22 C23 -0.7(2)
C20 C21 C22 C24 -179.97(12)

loop_
_cod_related_entry_id
_cod_related_entry_database
_cod_related_entry_code
1 ChemSpider 549706
